data_4329458
loop_
_publ_author_name
'Oliver Kluge'
'Harald Krautscheid'

_publ_section_title
;
 Trialkylphosphine-Stabilized Copper(I) Gallium(III) Phenylchalcogenolate
 Complexes: Crystal Structures and Generation of Ternary Semiconductors by
 Thermolysis
;
_journal_name_full 'Inorganic Chemistry'
_journal_page_first 6655
_journal_page_last 6666
_journal_paper_doi 10.1021/ic300278v
_journal_volume 51
_journal_year 2012
_chemical_formula_moiety 'C38 H63 Cu2 Ga P2 S3'
_chemical_formula_sum 'C38 H63 Cu2 Ga P2 S3'
_chemical_formula_weight 874.80
_chemical_name_systematic
;
 tris(\m~2~-phenylsulfido)-bis(triisopropylphosphine)-dimethyl-di-copper-gallium
;
_space_group_IT_number 14
_symmetry_cell_setting monoclinic
_symmetry_Int_Tables_number 14
_symmetry_space_group_name_Hall '-P 2yn'
_symmetry_space_group_name_H-M 'P 1 21/n 1'
_atom_sites_solution_hydrogens geom
_atom_sites_solution_primary direct
_atom_sites_solution_secondary difmap
_audit_creation_method SHELXL-97
_cell_angle_alpha 90.00
_cell_angle_beta 103.327(4)
_cell_angle_gamma 90.00
_cell_formula_units_Z 4
_cell_length_a 12.0245(6)
_cell_length_b 16.8548(6)
_cell_length_c 22.4194(10)
_cell_measurement_reflns_used 26653
_cell_measurement_temperature 180(2)
_cell_measurement_theta_max 28.38
_cell_measurement_theta_min 2.12
_cell_volume 4421.4(3)
_computing_cell_refinement 'STOE X-AREA'
_computing_data_collection 'STOE X-AREA'
_computing_data_reduction 'STOE X-RED'
_computing_structure_refinement 'SHELXL-97 (Sheldrick, 1997)'
_computing_structure_solution SIR-92
_diffrn_ambient_temperature 180(2)
_diffrn_detector 'image plate (34 cm diameter / schwenk)'
_diffrn_detector_area_resol_mean 6.67
_diffrn_detector_type STOE
_diffrn_measured_fraction_theta_full 0.998
_diffrn_measured_fraction_theta_max 0.998
_diffrn_measurement_details ' 229 frames, detector distance = 110 mm'
_diffrn_measurement_device '2-circle goniometer'
_diffrn_measurement_device_type 'STOE IPDS 2T'
_diffrn_measurement_method 'rotation method'
_diffrn_radiation_collimation '0.5 mm diameter, multiple pinhole'
_diffrn_radiation_monochromator 'plane graphite'
_diffrn_radiation_polarisn_norm 0
_diffrn_radiation_type 'Mo K\a'
_diffrn_radiation_wavelength 0.71073
_diffrn_reflns_av_R_equivalents 0.0000
_diffrn_reflns_av_sigmaI/netI 0.0283
_diffrn_reflns_limit_h_max 14
_diffrn_reflns_limit_h_min -14
_diffrn_reflns_limit_k_max 20
_diffrn_reflns_limit_k_min -20
_diffrn_reflns_limit_l_max 27
_diffrn_reflns_limit_l_min -27
_diffrn_reflns_number 38826
_diffrn_reflns_theta_full 26.00
_diffrn_reflns_theta_max 26.00
_diffrn_reflns_theta_min 2.12
_diffrn_source 'sealed X-ray tube, 12 x 0.4 mm long-fine focus'
_diffrn_source_current 40
_diffrn_source_power 2.00
_diffrn_source_voltage 50
_exptl_absorpt_coefficient_mu 1.796
_exptl_absorpt_correction_T_max 0.7806
_exptl_absorpt_correction_T_min 0.6391
_exptl_absorpt_correction_type integration
_exptl_absorpt_process_details 'STOE X-RED'
_exptl_crystal_colour colourless
_exptl_crystal_density_diffrn 1.314
_exptl_crystal_description needle
_exptl_crystal_F_000 1832
_exptl_crystal_size_max 0.25
_exptl_crystal_size_mid 0.19
_exptl_crystal_size_min 0.16
_refine_diff_density_max 0.837
_refine_diff_density_min -0.380
_refine_diff_density_rms 0.063
_refine_ls_extinction_method none
_refine_ls_goodness_of_fit_ref 1.014
_refine_ls_hydrogen_treatment constr
_refine_ls_matrix_type full
_refine_ls_number_parameters 430
_refine_ls_number_reflns 38826
_refine_ls_number_restraints 0
_refine_ls_restrained_S_all 1.014
_refine_ls_R_factor_all 0.0503
_refine_ls_R_factor_gt 0.0388
_refine_ls_shift/su_max 0.001
_refine_ls_shift/su_mean 0.000
_refine_ls_structure_factor_coef Fsqd
_refine_ls_weighting_details 'calc w=1/[\s^2^(Fo^2^)+(0.0704P)^2^+0.0000P] where P=(Fo^2^+2Fc^2^)/3'
_refine_ls_weighting_scheme calc
_refine_ls_wR_factor_gt 0.0989
_refine_ls_wR_factor_ref 0.1057
_reflns_number_gt 31566
_reflns_number_total 38826
_reflns_threshold_expression >2sigma(I)
_cod_data_source_file ic300278v_si_002_06.cif
_cod_data_source_block 06
_cod_original_sg_symbol_H-M 'P 21/n'
_cod_database_code 4329458

loop_
_symmetry_equiv_pos_as_xyz
'x, y, z'
'-x+1/2, y+1/2, -z+1/2'
'-x, -y, -z'
'x-1/2, -y-1/2, z-1/2'

loop_
_atom_site_label
_atom_site_type_symbol
_atom_site_fract_x
_atom_site_fract_y
_atom_site_fract_z
_atom_site_U_iso_or_equiv
_atom_site_adp_type
_atom_site_occupancy
_atom_site_symmetry_multiplicity
_atom_site_calc_flag
_atom_site_refinement_flags
Cu1 Cu 0.410585(17) 0.365583(11) 0.395783(9) 0.03086(5) Uani 1 1 d .
Cu2 Cu 0.509937(17) 0.356023(11) 0.257670(9) 0.03056(5) Uani 1 1 d .
Ga1 Ga 0.678558(15) 0.243351(10) 0.395973(8) 0.03251(5) Uani 1 1 d .
S1 S 0.54795(3) 0.28499(2) 0.453227(19) 0.03242(9) Uani 1 1 d .
S2 S 0.55098(4) 0.23301(2) 0.298546(19) 0.03138(8) Uani 1 1 d .
S3 S 0.49216(4) 0.43855(2) 0.333974(19) 0.03343(9) Uani 1 1 d .
P1 P 0.24183(4) 0.38073(2) 0.41938(2) 0.03200(9) Uani 1 1 d .
P2 P 0.50011(4) 0.38444(2) 0.159633(19) 0.02830(8) Uani 1 1 d .
C1 C 0.7335(2) 0.13509(12) 0.42061(10) 0.0551(5) Uani 1 1 d .
H1A H 0.8134 0.1313 0.4211 0.083 Uiso 1 1 calc R
H1B H 0.6915 0.0974 0.3919 0.083 Uiso 1 1 calc R
H1C H 0.7223 0.1239 0.4608 0.083 Uiso 1 1 calc R
C2 C 0.78287(17) 0.33441(12) 0.39758(11) 0.0541(5) Uani 1 1 d .
H2A H 0.8259 0.3430 0.4388 0.081 Uiso 1 1 calc R
H2B H 0.7391 0.3810 0.3831 0.081 Uiso 1 1 calc R
H2C H 0.8343 0.3234 0.3716 0.081 Uiso 1 1 calc R
C3 C 0.47996(15) 0.19619(10) 0.46960(8) 0.0373(4) Uani 1 1 d .
C4 C 0.48531(17) 0.17550(13) 0.52984(9) 0.0501(5) Uani 1 1 d .
H4 H 0.5233 0.2081 0.5615 0.060 Uiso 1 1 calc R
C5 C 0.4333(2) 0.10526(16) 0.54298(12) 0.0679(7) Uani 1 1 d .
H5 H 0.4385 0.0909 0.5836 0.081 Uiso 1 1 calc R
C6 C 0.3755(2) 0.05788(14) 0.49736(13) 0.0669(7) Uani 1 1 d .
H6 H 0.3411 0.0115 0.5065 0.080 Uiso 1 1 calc R
C7 C 0.3686(2) 0.07908(12) 0.43804(13) 0.0643(6) Uani 1 1 d .
H7 H 0.3287 0.0467 0.4067 0.077 Uiso 1 1 calc R
C8 C 0.41918(19) 0.14743(11) 0.42330(10) 0.0491(5) Uani 1 1 d .
H8 H 0.4127 0.1610 0.3824 0.059 Uiso 1 1 calc R
C9 C 0.62986(16) 0.17478(10) 0.25577(7) 0.0374(4) Uani 1 1 d .
C10 C 0.5861(2) 0.10288(11) 0.23220(9) 0.0515(5) Uani 1 1 d .
H10 H 0.5169 0.0849 0.2389 0.062 Uiso 1 1 calc R
C11 C 0.6461(3) 0.05698(13) 0.19821(10) 0.0639(7) Uani 1 1 d .
H11 H 0.6165 0.0083 0.1825 0.077 Uiso 1 1 calc R
C12 C 0.7478(3) 0.08259(14) 0.18767(10) 0.0688(7) Uani 1 1 d .
H12 H 0.7869 0.0519 0.1648 0.083 Uiso 1 1 calc R
C13 C 0.7916(2) 0.15462(13) 0.21145(11) 0.0622(6) Uani 1 1 d .
H13 H 0.8607 0.1725 0.2046 0.075 Uiso 1 1 calc R
C14 C 0.73296(18) 0.20040(11) 0.24560(9) 0.0471(5) Uani 1 1 d .
H14 H 0.7634 0.2487 0.2617 0.056 Uiso 1 1 calc R
C15 C 0.39654(15) 0.51754(9) 0.30430(8) 0.0373(4) Uani 1 1 d .
C16 C 0.4193(2) 0.59278(11) 0.32909(11) 0.0555(5) Uani 1 1 d .
H16 H 0.4842 0.6013 0.3602 0.067 Uiso 1 1 calc R
C17 C 0.3458(3) 0.65564(13) 0.30763(15) 0.0759(8) Uani 1 1 d .
H17 H 0.3625 0.7059 0.3245 0.091 Uiso 1 1 calc R
C18 C 0.2504(2) 0.64472(15) 0.26258(13) 0.0732(8) Uani 1 1 d .
H18 H 0.2011 0.6869 0.2490 0.088 Uiso 1 1 calc R
C19 C 0.2275(2) 0.57120(15) 0.23749(11) 0.0647(6) Uani 1 1 d .
H19 H 0.1626 0.5634 0.2063 0.078 Uiso 1 1 calc R
C20 C 0.30019(18) 0.50746(12) 0.25802(9) 0.0484(5) Uani 1 1 d .
H20 H 0.2834 0.4577 0.2403 0.058 Uiso 1 1 calc R
C21 C 0.11420(18) 0.34141(11) 0.36574(11) 0.0515(5) Uani 1 1 d .
H21 H 0.0468 0.3573 0.3805 0.062 Uiso 1 1 calc R
C22 C 0.1019(3) 0.37500(16) 0.30150(12) 0.0784(8) Uani 1 1 d .
H22A H 0.1656 0.3583 0.2855 0.118 Uiso 1 1 calc R
H22B H 0.1002 0.4319 0.3031 0.118 Uiso 1 1 calc R
H22C H 0.0322 0.3560 0.2754 0.118 Uiso 1 1 calc R
C23 C 0.1175(3) 0.25029(12) 0.36379(17) 0.0902(10) Uani 1 1 d .
H23A H 0.0532 0.2312 0.3334 0.135 Uiso 1 1 calc R
H23B H 0.1143 0.2294 0.4032 0.135 Uiso 1 1 calc R
H23C H 0.1870 0.2333 0.3535 0.135 Uiso 1 1 calc R
C24 C 0.23788(19) 0.33176(14) 0.49253(11) 0.0580(6) Uani 1 1 d .
H24 H 0.2529 0.2756 0.4863 0.070 Uiso 1 1 calc R
C25 C 0.3349(2) 0.35835(17) 0.54382(11) 0.0756(8) Uani 1 1 d .
H25A H 0.3195 0.4107 0.5567 0.113 Uiso 1 1 calc R
H25B H 0.4046 0.3589 0.5298 0.113 Uiso 1 1 calc R
H25C H 0.3427 0.3224 0.5777 0.113 Uiso 1 1 calc R
C26 C 0.1238(2) 0.3330(2) 0.51273(15) 0.0973(11) Uani 1 1 d .
H26A H 0.1307 0.3014 0.5490 0.146 Uiso 1 1 calc R
H26B H 0.0644 0.3118 0.4806 0.146 Uiso 1 1 calc R
H26C H 0.1053 0.3866 0.5212 0.146 Uiso 1 1 calc R
C27 C 0.21143(16) 0.48840(10) 0.42318(10) 0.0425(4) Uani 1 1 d .
H27 H 0.2001 0.5079 0.3810 0.051 Uiso 1 1 calc R
C28 C 0.1029(2) 0.51145(13) 0.44393(14) 0.0682(7) Uani 1 1 d .
H28A H 0.1146 0.5029 0.4873 0.102 Uiso 1 1 calc R
H28B H 0.0402 0.4795 0.4226 0.102 Uiso 1 1 calc R
H28C H 0.0861 0.5664 0.4349 0.102 Uiso 1 1 calc R
C29 C 0.3147(2) 0.53380(12) 0.46007(12) 0.0619(6) Uani 1 1 d .
H29A H 0.3032 0.5897 0.4529 0.093 Uiso 1 1 calc R
H29B H 0.3822 0.5173 0.4475 0.093 Uiso 1 1 calc R
H29C H 0.3234 0.5229 0.5029 0.093 Uiso 1 1 calc R
C30 C 0.39564(17) 0.32462(11) 0.10439(9) 0.0449(4) Uani 1 1 d .
H30 H 0.4027 0.3384 0.0629 0.054 Uiso 1 1 calc R
C31 C 0.27492(19) 0.34294(13) 0.10915(15) 0.0730(8) Uani 1 1 d .
H31A H 0.2227 0.3077 0.0829 0.110 Uiso 1 1 calc R
H31B H 0.2566 0.3968 0.0968 0.110 Uiso 1 1 calc R
H31C H 0.2688 0.3359 0.1508 0.110 Uiso 1 1 calc R
C32 C 0.4178(2) 0.23607(11) 0.11383(10) 0.0531(5) Uani 1 1 d .
H32A H 0.4133 0.2217 0.1546 0.080 Uiso 1 1 calc R
H32B H 0.4926 0.2237 0.1081 0.080 Uiso 1 1 calc R
H32C H 0.3615 0.2070 0.0847 0.080 Uiso 1 1 calc R
C33 C 0.45727(16) 0.48791(9) 0.13868(8) 0.0376(4) Uani 1 1 d .
H33 H 0.3826 0.4942 0.1487 0.045 Uiso 1 1 calc R
C34 C 0.53572(19) 0.54635(10) 0.18038(9) 0.0470(5) Uani 1 1 d .
H34A H 0.6073 0.5496 0.1685 0.070 Uiso 1 1 calc R
H34B H 0.5488 0.5285 0.2221 0.070 Uiso 1 1 calc R
H34C H 0.5005 0.5978 0.1769 0.070 Uiso 1 1 calc R
C35 C 0.4384(2) 0.51246(11) 0.07160(9) 0.0480(5) Uani 1 1 d .
H35A H 0.4014 0.5633 0.0659 0.072 Uiso 1 1 calc R
H35B H 0.3911 0.4738 0.0462 0.072 Uiso 1 1 calc R
H35C H 0.5107 0.5157 0.0605 0.072 Uiso 1 1 calc R
C36 C 0.63739(15) 0.36157(10) 0.13961(8) 0.0374(4) Uani 1 1 d .
H36 H 0.6473 0.3041 0.1453 0.045 Uiso 1 1 calc R
C37 C 0.73866(18) 0.39878(13) 0.18535(12) 0.0579(5) Uani 1 1 d .
H37A H 0.8083 0.3737 0.1814 0.087 Uiso 1 1 calc R
H37B H 0.7289 0.3915 0.2263 0.087 Uiso 1 1 calc R
H37C H 0.7422 0.4545 0.1770 0.087 Uiso 1 1 calc R
C38 C 0.6455(2) 0.37726(14) 0.07382(11) 0.0643(6) Uani 1 1 d .
H38A H 0.6549 0.4331 0.0682 0.096 Uiso 1 1 calc R
H38B H 0.5768 0.3594 0.0462 0.096 Uiso 1 1 calc R
H38C H 0.7098 0.3492 0.0656 0.096 Uiso 1 1 calc R

loop_
_atom_site_aniso_label
_atom_site_aniso_U_11
_atom_site_aniso_U_22
_atom_site_aniso_U_33
_atom_site_aniso_U_23
_atom_site_aniso_U_13
_atom_site_aniso_U_12
Cu1 0.03056(10) 0.03077(9) 0.03425(11) -0.00142(7) 0.01362(8) 0.00099(7)
Cu2 0.03154(10) 0.03393(9) 0.02851(10) 0.00568(7) 0.01161(8) 0.00628(7)
Ga1 0.02754(9) 0.03988(9) 0.03096(10) 0.00330(7) 0.00849(7) 0.00705(7)
S1 0.0297(2) 0.03873(19) 0.0302(2) -0.00181(16) 0.00985(16) 0.00251(16)
S2 0.0357(2) 0.03258(17) 0.02733(19) 0.00364(14) 0.01036(16) 0.00801(15)
S3 0.0357(2) 0.03536(18) 0.0334(2) 0.00483(15) 0.01662(17) 0.00862(16)
P1 0.0280(2) 0.03163(18) 0.0396(2) 0.00210(16) 0.01458(18) 0.00073(16)
P2 0.0297(2) 0.02992(18) 0.0260(2) 0.00408(15) 0.00791(16) 0.00039(15)
C1 0.0631(14) 0.0631(11) 0.0403(11) 0.0139(9) 0.0141(10) 0.0309(10)
C2 0.0329(10) 0.0716(12) 0.0596(14) -0.0038(10) 0.0146(9) -0.0086(9)
C3 0.0323(9) 0.0444(9) 0.0388(10) 0.0130(7) 0.0158(7) 0.0106(7)
C4 0.0347(10) 0.0770(13) 0.0394(11) 0.0165(9) 0.0102(8) 0.0090(9)
C5 0.0476(13) 0.0963(17) 0.0651(16) 0.0499(14) 0.0241(11) 0.0152(12)
C6 0.0553(14) 0.0611(13) 0.092(2) 0.0307(13) 0.0339(14) 0.0015(11)
C7 0.0686(15) 0.0502(11) 0.0809(17) 0.0017(11) 0.0315(13) -0.0179(11)
C8 0.0621(13) 0.0453(10) 0.0425(11) 0.0004(8) 0.0172(10) -0.0054(9)
C9 0.0476(10) 0.0406(8) 0.0253(8) 0.0088(7) 0.0110(7) 0.0195(7)
C10 0.0594(13) 0.0519(10) 0.0424(11) -0.0014(9) 0.0100(9) 0.0154(9)
C11 0.0924(19) 0.0542(11) 0.0424(12) -0.0086(9) 0.0102(12) 0.0314(12)
C12 0.099(2) 0.0740(14) 0.0399(12) 0.0103(11) 0.0303(12) 0.0494(15)
C13 0.0711(15) 0.0733(14) 0.0544(13) 0.0227(11) 0.0395(12) 0.0337(12)
C14 0.0532(12) 0.0505(10) 0.0435(11) 0.0127(8) 0.0235(9) 0.0178(9)
C15 0.0401(9) 0.0378(8) 0.0409(10) 0.0089(7) 0.0235(8) 0.0098(7)
C16 0.0566(13) 0.0453(10) 0.0668(15) -0.0023(9) 0.0187(11) 0.0114(9)
C17 0.088(2) 0.0420(10) 0.105(2) 0.0074(12) 0.0377(17) 0.0270(12)
C18 0.0763(18) 0.0736(15) 0.0794(18) 0.0300(13) 0.0378(15) 0.0461(13)
C19 0.0562(14) 0.0963(17) 0.0459(12) 0.0233(12) 0.0204(10) 0.0354(12)
C20 0.0492(11) 0.0589(11) 0.0402(11) 0.0072(8) 0.0166(9) 0.0157(9)
C21 0.0396(10) 0.0444(9) 0.0697(14) -0.0084(9) 0.0107(10) -0.0082(8)
C22 0.0745(18) 0.0920(18) 0.0569(15) -0.0121(13) -0.0089(13) -0.0097(14)
C23 0.084(2) 0.0459(13) 0.136(3) -0.0188(15) 0.017(2) -0.0211(12)
C24 0.0461(12) 0.0759(13) 0.0595(14) 0.0254(11) 0.0278(10) 0.0140(10)
C25 0.0729(17) 0.118(2) 0.0401(12) 0.0064(13) 0.0222(12) 0.0295(15)
C26 0.0669(17) 0.139(2) 0.106(2) 0.076(2) 0.0604(17) 0.0313(17)
C27 0.0447(10) 0.0332(8) 0.0562(12) -0.0036(8) 0.0250(9) 0.0013(7)
C28 0.0556(14) 0.0492(11) 0.111(2) -0.0076(12) 0.0433(14) 0.0074(10)
C29 0.0624(14) 0.0491(10) 0.0799(17) -0.0249(11) 0.0282(12) -0.0162(10)
C30 0.0452(11) 0.0471(9) 0.0382(10) 0.0066(8) 0.0011(8) -0.0119(8)
C31 0.0393(12) 0.0596(12) 0.110(2) 0.0137(13) -0.0031(13) -0.0073(10)
C32 0.0615(13) 0.0438(9) 0.0549(13) -0.0107(9) 0.0151(11) -0.0133(9)
C33 0.0437(10) 0.0371(8) 0.0343(9) 0.0073(7) 0.0138(8) 0.0082(7)
C34 0.0674(13) 0.0318(8) 0.0429(11) 0.0023(7) 0.0150(9) 0.0000(8)
C35 0.0644(13) 0.0444(9) 0.0369(10) 0.0125(8) 0.0149(9) 0.0105(9)
C36 0.0338(9) 0.0399(8) 0.0409(10) 0.0057(7) 0.0133(7) 0.0046(7)
C37 0.0352(11) 0.0610(12) 0.0760(16) 0.0034(11) 0.0102(10) -0.0037(9)
C38 0.0684(15) 0.0836(15) 0.0522(13) 0.0194(11) 0.0374(12) 0.0268(12)

loop_
_atom_type_symbol
_atom_type_description
_atom_type_scat_dispersion_real
_atom_type_scat_dispersion_imag
_atom_type_scat_source
C C 0.0033 0.0016 'International Tables Vol C Tables 4.2.6.8 and 6.1.1.4'
H H 0.0000 0.0000 'International Tables Vol C Tables 4.2.6.8 and 6.1.1.4'
P P 0.1023 0.0942 'International Tables Vol C Tables 4.2.6.8 and 6.1.1.4'
S S 0.1246 0.1234 'International Tables Vol C Tables 4.2.6.8 and 6.1.1.4'
Cu Cu 0.3201 1.2651 'International Tables Vol C Tables 4.2.6.8 and 6.1.1.4'
Ga Ga 0.2307 1.6083 'International Tables Vol C Tables 4.2.6.8 and 6.1.1.4'

loop_
_exptl_crystal_face_index_h
_exptl_crystal_face_index_k
_exptl_crystal_face_index_l
_exptl_crystal_face_perp_dist
1 -1 4 0.0903
0 1 -4 0.0903
0 1 0 0.1451
0 -3 -1 0.1032
1 0 0 0.0806
-7 0 3 0.0838

loop_
_geom_angle_atom_site_label_1
_geom_angle_atom_site_label_2
_geom_angle_atom_site_label_3
_geom_angle
P1 Cu1 S3 129.555(17)
P1 Cu1 S1 120.844(18)
S3 Cu1 S1 108.140(17)
P2 Cu2 S3 128.625(16)
P2 Cu2 S2 123.448(16)
S3 Cu2 S2 107.855(16)
C1 Ga1 C2 122.82(10)
C1 Ga1 S1 110.20(7)
C2 Ga1 S1 105.01(7)
C1 Ga1 S2 107.07(7)
C2 Ga1 S2 110.32(7)
S1 Ga1 S2 98.810(16)
C3 S1 Cu1 107.93(6)
C3 S1 Ga1 104.90(6)
Cu1 S1 Ga1 110.823(18)
C9 S2 Cu2 112.12(5)
C9 S2 Ga1 102.94(6)
Cu2 S2 Ga1 109.796(17)
C15 S3 Cu1 107.69(6)
C15 S3 Cu2 110.07(6)
Cu1 S3 Cu2 105.213(18)
C21 P1 C24 103.36(11)
C21 P1 C27 103.80(9)
C24 P1 C27 110.52(10)
C21 P1 Cu1 118.13(8)
C24 P1 Cu1 111.79(7)
C27 P1 Cu1 108.83(6)
C30 P2 C33 103.77(8)
C30 P2 C36 103.34(9)
C33 P2 C36 110.32(8)
C30 P2 Cu2 114.69(6)
C33 P2 Cu2 113.72(6)
C36 P2 Cu2 110.35(6)
C4 C3 C8 118.56(17)
C4 C3 S1 119.50(16)
C8 C3 S1 121.93(14)
C3 C4 C5 119.7(2)
C6 C5 C4 121.0(2)
C5 C6 C7 119.2(2)
C6 C7 C8 121.5(2)
C7 C8 C3 120.0(2)
C10 C9 C14 119.34(17)
C10 C9 S2 119.05(15)
C14 C9 S2 121.61(14)
C9 C10 C11 119.8(2)
C12 C11 C10 120.9(2)
C11 C12 C13 119.20(19)
C12 C13 C14 120.3(2)
C9 C14 C13 120.4(2)
C20 C15 C16 118.01(17)
C20 C15 S3 123.17(14)
C16 C15 S3 118.82(16)
C15 C16 C17 120.4(2)
C18 C17 C16 121.0(2)
C17 C18 C19 119.1(2)
C18 C19 C20 120.8(2)
C15 C20 C19 120.6(2)
C22 C21 C23 110.0(2)
C22 C21 P1 111.63(15)
C23 C21 P1 110.81(18)
C25 C24 C26 110.9(2)
C25 C24 P1 111.79(17)
C26 C24 P1 117.51(16)
C29 C27 C28 110.54(17)
C29 C27 P1 111.71(14)
C28 C27 P1 116.87(13)
C31 C30 C32 109.30(16)
C31 C30 P2 110.91(16)
C32 C30 P2 111.83(14)
C35 C33 C34 111.08(15)
C35 C33 P2 118.42(12)
C34 C33 P2 110.90(12)
C38 C36 C37 111.00(18)
C38 C36 P2 117.31(14)
C37 C36 P2 111.61(14)

loop_
_geom_bond_atom_site_label_1
_geom_bond_atom_site_label_2
_geom_bond_distance
Cu1 P1 2.2266(5)
Cu1 S3 2.2408(4)
Cu1 S1 2.2916(5)
Cu2 P2 2.2259(5)
Cu2 S3 2.2529(4)
Cu2 S2 2.2747(4)
Ga1 C1 1.9756(18)
Ga1 C2 1.977(2)
Ga1 S1 2.3529(4)
Ga1 S2 2.3686(5)
S1 C3 1.7837(17)
S2 C9 1.7894(17)
S3 C15 1.7845(16)
P1 C21 1.841(2)
P1 C24 1.846(2)
P1 C27 1.8571(17)
P2 C30 1.8469(18)
P2 C33 1.8482(16)
P2 C36 1.8484(18)
C3 C4 1.382(3)
C3 C8 1.392(3)
C4 C5 1.402(3)
C5 C6 1.356(4)
C6 C7 1.361(4)
C7 C8 1.378(3)
C9 C10 1.377(3)
C9 C14 1.380(3)
C10 C11 1.397(3)
C11 C12 1.367(4)
C12 C13 1.381(4)
C13 C14 1.388(3)
C15 C20 1.376(3)
C15 C16 1.386(3)
C16 C17 1.393(3)
C17 C18 1.355(4)
C18 C19 1.362(4)
C19 C20 1.395(3)
C21 C22 1.523(4)
C21 C23 1.537(3)
C24 C25 1.506(4)
C24 C26 1.541(3)
C27 C29 1.529(3)
C27 C28 1.533(3)
C30 C31 1.512(3)
C30 C32 1.522(3)
C33 C35 1.525(2)
C33 C34 1.526(3)
C36 C38 1.524(3)
C36 C37 1.534(3)
